data_7237756
loop_
_publ_author_name
'Nobuyasu, Roberto S.'
'Ward, Jonathan S.'
'Gibson, Jamie'
'Laidlaw, Beth A.'
'Ren, Zhongjie'
'Data, Przemyslaw'
'Batsanov, Andrei S.'
'Penfold, Thomas J.'
'Bryce, Martin R.'
'Dias, Fernando B.'

_publ_section_title
;
 The influence of molecular geometry on the efficiency of thermally
 activated delayed fluorescence
;
_journal_issue 22
_journal_name_full 'Journal of Materials Chemistry C'
_journal_page_first 6672
_journal_paper_doi 10.1039/C9TC00720B
_journal_volume 7
_journal_year 2019
_chemical_formula_moiety 'C42 H34 N2 O2 S3'
_chemical_formula_sum 'C42 H34 N2 O2 S3'
_chemical_formula_weight 694.89
_space_group_crystal_system triclinic
_space_group_IT_number 2
_space_group_name_Hall '-P 1'
_space_group_name_H-M_alt 'P -1'
_atom_sites_solution_hydrogens geom
_atom_sites_solution_primary direct
_atom_sites_solution_secondary difmap
_audit_creation_date 2016-02-22
_audit_creation_method
;
Olex2 1.2-beta
(compiled 2016.02.19 svn.r3266 for OlexSys, GUI svn.r5155)
;
_audit_update_record
;
2018-12-10 deposited with the CCDC.	2019-05-29 downloaded from the CCDC.
;
_cell_angle_alpha 76.632(3)
_cell_angle_beta 83.723(3)
_cell_angle_gamma 83.531(3)
_cell_formula_units_Z 4
_cell_length_a 12.9513(10)
_cell_length_b 14.1812(11)
_cell_length_c 18.9798(15)
_cell_measurement_reflns_used 9918
_cell_measurement_temperature 120
_cell_measurement_theta_max 29.89
_cell_measurement_theta_min 2.27
_cell_volume 3357.4(5)
_computing_cell_refinement 'SAINT v8.34A (Bruker, 2013)'
_computing_data_collection 'APEX2 v.2013.4_1 (Bruker, 2013)'
_computing_data_reduction 'SAINT v8.34A (Bruker, 2013)'
_computing_molecular_graphics 'Olex2 (Dolomanov et al., 2009)'
_computing_publication_material 'Olex2 (Dolomanov et al., 2009)'
_computing_structure_refinement 'ShelXL 2014/7 (Sheldrick, 2015)'
_computing_structure_solution 'ShelXS 2013/1 (Sheldrick, 2008)'
_diffrn_ambient_temperature 120
_diffrn_detector_type 'Bruker PHOTON 100 CMOS'
_diffrn_measured_fraction_theta_full 0.998
_diffrn_measured_fraction_theta_max 0.998
_diffrn_measurement_device '3-circle area detector diffractometer'
_diffrn_measurement_device_type 'Bruker D8 Venture'
_diffrn_measurement_method '\f and \w scans'
_diffrn_radiation_monochromator 'focusing mirrors'
_diffrn_radiation_probe x-ray
_diffrn_radiation_type MoK\a
_diffrn_radiation_wavelength 0.71073
_diffrn_reflns_av_R_equivalents 0.0469
_diffrn_reflns_av_unetI/netI 0.0453
_diffrn_reflns_Laue_measured_fraction_full 0.998
_diffrn_reflns_Laue_measured_fraction_max 0.998
_diffrn_reflns_limit_h_max 15
_diffrn_reflns_limit_h_min -15
_diffrn_reflns_limit_k_max 16
_diffrn_reflns_limit_k_min -16
_diffrn_reflns_limit_l_max 22
_diffrn_reflns_limit_l_min -22
_diffrn_reflns_number 53040
_diffrn_reflns_point_group_measured_fraction_full 0.998
_diffrn_reflns_point_group_measured_fraction_max 0.998
_diffrn_reflns_theta_full 24.999
_diffrn_reflns_theta_max 24.999
_diffrn_reflns_theta_min 1.856
_diffrn_source 'I\mS microsource'
_diffrn_standards_number 0
_exptl_absorpt_coefficient_mu 0.263
_exptl_absorpt_correction_T_max 1.0000
_exptl_absorpt_correction_T_min 0.9495
_exptl_absorpt_correction_type multi-scan
_exptl_absorpt_process_details
;
SADABS-2014/4 (Bruker,2014/4) was used for absorption correction.
wR2(int) was 0.1459 before and 0.0550 after correction.
The Ratio of minimum to maximum transmission is 0.9495.
The \l/2 correction factor is Not present.
;
_exptl_crystal_colour yellow
_exptl_crystal_colour_primary yellow
_exptl_crystal_density_diffrn 1.375
_exptl_crystal_description prism
_exptl_crystal_F_000 1456
_exptl_crystal_preparation Luminescent
_exptl_crystal_recrystallization_method 'Re-crystallisation from solvent: DCM/hexane'
_exptl_crystal_size_max 0.319
_exptl_crystal_size_mid 0.067
_exptl_crystal_size_min 0.058
_refine_diff_density_max 0.442
_refine_diff_density_min -0.397
_refine_diff_density_rms 0.056
_refine_ls_extinction_method none
_refine_ls_goodness_of_fit_ref 1.028
_refine_ls_hydrogen_treatment constr
_refine_ls_matrix_type full
_refine_ls_number_parameters 899
_refine_ls_number_reflns 11804
_refine_ls_number_restraints 0
_refine_ls_restrained_S_all 1.028
_refine_ls_R_factor_all 0.0694
_refine_ls_R_factor_gt 0.0433
_refine_ls_shift/su_max 0.001
_refine_ls_shift/su_mean 0.000
_refine_ls_structure_factor_coef Fsqd
_refine_ls_weighting_details 'w=1/[\s^2^(Fo^2^)+(0.0590P)^2^+1.6770P] where P=(Fo^2^+2Fc^2^)/3'
_refine_ls_weighting_scheme calc
_refine_ls_wR_factor_gt 0.1082
_refine_ls_wR_factor_ref 0.1207
_reflns_Friedel_coverage 0.000
_reflns_number_gt 8686
_reflns_number_total 11804
_reflns_threshold_expression 'I > 2\s(I)'
_cod_data_source_file c9tc00720b2.cif
_cod_data_source_block 7-16s065
_cod_depositor_comments
;
The following automatic conversions were performed:

data item '_diffrn_radiation_probe' value 'X-ray' was changed to
'x-ray' in accordance with the
/home/saulius/struct/COD-crude-data/automatic-downloads/DataCite-retrospective/RSC/depositions/lib/dictionaries/cif_core.dic
dictionary named 'cif_core.dic' version 2.4.2 last updated on
2011-04-26.

Automatic conversion script
Id: cif_fix_values 6909 2019-04-08 15:41:33Z antanas 
;
_cod_original_cell_volume 3357.3(5)
_cod_database_code 7237756
_ccdc_polymorph 'low-temperature phase'
_shelx_space_group_comment
;
The symmetry employed for this shelxl refinement is uniquely defined
by the following loop, which should always be used as a source of
symmetry information in preference to the above space-group names.
They are only intended as comments.
;
_shelx_estimated_absorpt_t_max 0.985
_shelx_estimated_absorpt_t_min 0.921
_computing.bruker_data_scaling 'SADABS V2012/1 (Bruker AXS Inc.)'

_olex2_refinement_description
;
1. Fixed Uiso
 At 1.2 times of:
  All C(H) groups
2. Others
 Uiso(H38A)=Uiso(H38B)=Uiso(H38C)=FVAR(1)
 Uiso(H41A)=Uiso(H41B)=Uiso(H41C)=FVAR(2)
 Uiso(H39D)=Uiso(H39E)=Uiso(H39F)=FVAR(3)
 Uiso(H38D)=Uiso(H38E)=Uiso(H38F)=FVAR(4)
 Uiso(H42A)=Uiso(H42B)=Uiso(H42C)=FVAR(5)
 Uiso(H39A)=Uiso(H39B)=Uiso(H39C)=FVAR(6)
 Uiso(H42D)=Uiso(H42E)=Uiso(H42F)=FVAR(7)
 Uiso(H41D)=Uiso(H41E)=Uiso(H41F)=FVAR(8)
3.a Ternary CH refined with riding coordinates:
 C37B(H37B), C40A(H40A), C37A(H37A), C40B(H40B)
3.b Aromatic/amide H refined with riding coordinates:
 C2A(H2A), C2B(H2B), C5B(H5B), C33A(H33A), C11A(H11A), C32B(H32B), C27B(H27B),
 C14B(H14B), C17B(H17B), C28A(H28A), C26A(H26A), C35B(H35B), C11B(H11B),
 C8B(H8B), C32A(H32A), C28B(H28B), C20A(H20A), C33B(H33B), C5A(H5A), C8A(H8A),
 C35A(H35A), C14A(H14A), C26B(H26B), C27A(H27A), C21A(H21A), C15B(H15B),
 C16B(H16B), C34B(H34B), C23B(H23B), C20B(H20B), C16A(H16A), C21B(H21B),
 C15A(H15A), C22A(H22A), C17A(H17A), C29B(H29B), C29A(H29A), C34A(H34A),
 C22B(H22B), C23A(H23A)
3.c Idealised Me refined as rotating group:
 C38A(H38A,H38B,H38C), C41A(H41A,H41B,H41C), C39B(H39D,H39E,H39F), C38B(H38D,
 H38E,H38F), C42A(H42A,H42B,H42C), C39A(H39A,H39B,H39C), C42B(H42D,H42E,H42F),
 C41B(H41D,H41E,H41F)
;
_shelx_shelxl_version_number 2014/7
_olex2_diffrn_ambient_temperature_device 'Oxford Cryosystems'
_olex2_submission_special_instructions 'No special instructions were received'

loop_
_space_group_symop_operation_xyz
'x, y, z'
'-x, -y, -z'

loop_
_atom_site_label
_atom_site_type_symbol
_atom_site_fract_x
_atom_site_fract_y
_atom_site_fract_z
_atom_site_U_iso_or_equiv
_atom_site_adp_type
_atom_site_occupancy
_atom_site_site_symmetry_order
_atom_site_calc_flag
_atom_site_refinement_flags_posn
S1A S -0.01919(4) 0.54173(4) 0.11849(3) 0.01594(14) Uani 1 1 d .
S1B S -0.00556(4) 0.55237(4) 0.61471(3) 0.01795(15) Uani 1 1 d .
S3A S 0.34599(5) -0.03880(4) 0.24808(3) 0.02137(15) Uani 1 1 d .
S3B S 0.32785(5) -0.04047(4) 0.76328(3) 0.02467(16) Uani 1 1 d .
S2B S 0.56126(5) 0.76277(5) 0.72933(4) 0.03112(18) Uani 1 1 d .
S2A S 0.54446(5) 0.75617(5) 0.23081(4) 0.02975(17) Uani 1 1 d .
O2B O -0.02350(14) 0.58584(12) 0.53956(9) 0.0290(4) Uani 1 1 d .
O2A O -0.04021(13) 0.58132(12) 0.04438(9) 0.0239(4) Uani 1 1 d .
O1A O -0.10313(12) 0.54988(12) 0.17327(9) 0.0240(4) Uani 1 1 d .
N1A N 0.37179(14) 0.65117(14) 0.20089(10) 0.0186(4) Uani 1 1 d .
N2B N 0.21086(14) 0.15870(13) 0.70650(10) 0.0164(4) Uani 1 1 d .
N2A N 0.20848(14) 0.15012(13) 0.19201(10) 0.0148(4) Uani 1 1 d .
O1B O -0.09018(12) 0.56742(12) 0.66716(9) 0.0260(4) Uani 1 1 d .
N1B N 0.38504(15) 0.66362(14) 0.69597(11) 0.0202(5) Uani 1 1 d .
C12A C 0.03915(17) 0.42015(16) 0.13331(12) 0.0150(5) Uani 1 1 d .
C1B C 0.10846(17) 0.59734(17) 0.63351(12) 0.0160(5) Uani 1 1 d .
C31B C 0.29492(17) 0.12940(17) 0.65920(12) 0.0165(5) Uani 1 1 d .
C30A C 0.27298(17) 0.03679(16) 0.30042(12) 0.0159(5) Uani 1 1 d .
C4B C 0.29051(17) 0.64071(17) 0.67283(12) 0.0166(5) Uani 1 1 d .
C25A C 0.20982(17) 0.11900(16) 0.26905(12) 0.0161(5) Uani 1 1 d .
C30B C 0.26500(17) 0.03994(17) 0.81568(13) 0.0181(5) Uani 1 1 d .
C2A C 0.10916(17) 0.68290(17) 0.13371(12) 0.0158(5) Uani 1 1 d .
H2A H 0.0563 0.7329 0.1174 0.019 Uiso 1 1 calc R
C3A C 0.20270(17) 0.70618(17) 0.15224(12) 0.0158(5) Uani 1 1 d .
C25B C 0.21124(17) 0.12821(16) 0.78364(12) 0.0158(5) Uani 1 1 d .
C6A C 0.16813(17) 0.51056(16) 0.16248(12) 0.0160(5) Uani 1 1 d .
C37B C 0.24378(18) 0.82234(17) 0.63079(13) 0.0187(5) Uani 1 1 d .
H37B H 0.2785 0.8291 0.6737 0.022 Uiso 1 1 calc R
C2B C 0.12540(17) 0.69387(17) 0.62453(12) 0.0161(5) Uani 1 1 d .
H2B H 0.0739 0.7437 0.6056 0.019 Uiso 1 1 calc R
C5B C 0.27241(18) 0.54362(17) 0.68155(12) 0.0185(5) Uani 1 1 d .
H5B H 0.3223 0.4931 0.7020 0.022 Uiso 1 1 calc R
C31A C 0.29616(17) 0.12754(16) 0.14458(12) 0.0152(5) Uani 1 1 d .
C33A C 0.39760(19) 0.16290(18) 0.02816(13) 0.0223(6) Uani 1 1 d .
H33A H 0.4067 0.2016 -0.0197 0.027 Uiso 1 1 calc R
C9B C 0.15477(17) 0.25160(16) 0.68028(12) 0.0153(5) Uani 1 1 d .
C11A C -0.00102(17) 0.33958(16) 0.12195(12) 0.0159(5) Uani 1 1 d .
H11A H -0.0670 0.3461 0.1029 0.019 Uiso 1 1 calc R
C1A C 0.09371(17) 0.58678(17) 0.13913(12) 0.0157(5) Uani 1 1 d .
C40A C 0.01738(18) 0.15766(17) 0.12294(13) 0.0202(5) Uani 1 1 d .
H40A H 0.0803 0.1181 0.1064 0.024 Uiso 1 1 calc R
C13A C 0.37003(19) 0.65791(17) 0.27450(13) 0.0214(6) Uani 1 1 d .
C32B C 0.31527(18) 0.18509(18) 0.58917(13) 0.0207(5) Uani 1 1 d .
H32B H 0.2729 0.2436 0.5726 0.025 Uiso 1 1 calc R
C27B C 0.15671(19) 0.15374(19) 0.90448(13) 0.0249(6) Uani 1 1 d .
H27B H 0.1191 0.1931 0.9347 0.030 Uiso 1 1 calc R
C14B C 0.29948(19) 0.63993(19) 0.82023(14) 0.0264(6) Uani 1 1 d .
H14B H 0.2448 0.6108 0.8062 0.032 Uiso 1 1 calc R
C36B C 0.35799(18) 0.04291(17) 0.68138(13) 0.0188(5) Uani 1 1 d .
C10A C 0.05516(17) 0.24809(16) 0.13839(12) 0.0160(5) Uani 1 1 d .
C6B C 0.18082(17) 0.52140(16) 0.66016(12) 0.0158(5) Uani 1 1 d .
C3B C 0.21855(17) 0.71781(17) 0.64341(12) 0.0165(5) Uani 1 1 d .
C17B C 0.4591(2) 0.72125(19) 0.86388(15) 0.0320(7) Uani 1 1 d .
H17B H 0.5147 0.7480 0.8790 0.038 Uiso 1 1 calc R
C13B C 0.38125(18) 0.67139(17) 0.76959(13) 0.0217(6) Uani 1 1 d .
C12B C 0.04915(17) 0.42972(16) 0.63608(12) 0.0153(5) Uani 1 1 d .
C28A C 0.21314(19) 0.05969(19) 0.42052(13) 0.0251(6) Uani 1 1 d .
H28A H 0.2151 0.0403 0.4718 0.030 Uiso 1 1 calc R
C9A C 0.15043(17) 0.24285(16) 0.16813(11) 0.0142(5) Uani 1 1 d .
C26A C 0.14680(18) 0.16879(18) 0.31533(13) 0.0215(6) Uani 1 1 d .
H26A H 0.1020 0.2241 0.2954 0.026 Uiso 1 1 calc R
C35B C 0.44278(18) 0.01725(18) 0.63621(13) 0.0225(6) Uani 1 1 d .
H35B H 0.4882 -0.0391 0.6529 0.027 Uiso 1 1 calc R
C11B C 0.00447(18) 0.34796(17) 0.63162(12) 0.0172(5) Uani 1 1 d .
H11B H -0.0621 0.3540 0.6135 0.021 Uiso 1 1 calc R
C8B C 0.20017(17) 0.33473(17) 0.68372(12) 0.0167(5) Uani 1 1 d .
H8B H 0.2671 0.3293 0.7012 0.020 Uiso 1 1 calc R
C4A C 0.27641(17) 0.62894(17) 0.17809(12) 0.0170(5) Uani 1 1 d .
C36A C 0.36727(18) 0.04674(17) 0.16610(12) 0.0173(5) Uani 1 1 d .
C32A C 0.31178(18) 0.18498(18) 0.07438(12) 0.0197(5) Uani 1 1 d .
H32A H 0.2636 0.2393 0.0581 0.024 Uiso 1 1 calc R
C19B C 0.48093(18) 0.64653(17) 0.65528(13) 0.0216(6) Uani 1 1 d .
C28B C 0.21048(19) 0.06732(19) 0.93536(13) 0.0260(6) Uani 1 1 d .
H28B H 0.2105 0.0468 0.9867 0.031 Uiso 1 1 calc R
C18A C 0.44773(19) 0.70327(18) 0.29624(14) 0.0256(6) Uani 1 1 d .
C7A C 0.13699(17) 0.41488(16) 0.15945(12) 0.0149(5) Uani 1 1 d .
C38A C 0.30422(19) 0.83892(18) 0.07650(13) 0.0237(6) Uani 1 1 d .
H38A H 0.3691 0.7963 0.0832 0.028(4) Uiso 1 1 calc GR
H38B H 0.3189 0.9067 0.0708 0.028(4) Uiso 1 1 calc GR
H38C H 0.2744 0.8317 0.0329 0.028(4) Uiso 1 1 calc GR
C20A C 0.47745(19) 0.58378(18) 0.10417(14) 0.0247(6) Uani 1 1 d .
H20A H 0.4178 0.5593 0.0923 0.030 Uiso 1 1 calc R
C33B C 0.39744(18) 0.15502(19) 0.54366(13) 0.0234(6) Uani 1 1 d .
H33B H 0.4091 0.1921 0.4954 0.028 Uiso 1 1 calc R
C10B C 0.05727(17) 0.25608(17) 0.65373(12) 0.0164(5) Uani 1 1 d .
C5A C 0.25966(18) 0.53212(17) 0.18419(12) 0.0179(5) Uani 1 1 d .
H5A H 0.3104 0.4814 0.2030 0.021 Uiso 1 1 calc R
C8A C 0.19246(17) 0.32519(16) 0.17691(12) 0.0156(5) Uani 1 1 d .
H8A H 0.2591 0.3195 0.1949 0.019 Uiso 1 1 calc R
C19A C 0.46770(18) 0.63417(17) 0.16010(13) 0.0202(5) Uani 1 1 d .
C37A C 0.22661(17) 0.81090(17) 0.14283(13) 0.0182(5) Uani 1 1 d .
H37A H 0.2605 0.8154 0.1867 0.022 Uiso 1 1 calc R
C35A C 0.45435(18) 0.02802(17) 0.12021(13) 0.0203(5) Uani 1 1 d .
H35A H 0.5043 -0.0249 0.1363 0.024 Uiso 1 1 calc R
C41A C -0.0560(2) 0.18009(19) 0.06264(14) 0.0280(6) Uani 1 1 d .
H41A H -0.1245 0.2062 0.0808 0.046(5) Uiso 1 1 calc GR
H41B H -0.0633 0.1203 0.0468 0.046(5) Uiso 1 1 calc GR
H41C H -0.0275 0.2283 0.0215 0.046(5) Uiso 1 1 calc GR
C14A C 0.2918(2) 0.62090(19) 0.32647(13) 0.0265(6) Uani 1 1 d .
H14A H 0.2397 0.5875 0.3134 0.032 Uiso 1 1 calc R
C24B C 0.57100(19) 0.68291(18) 0.66940(14) 0.0250(6) Uani 1 1 d .
C40B C 0.01289(18) 0.16535(18) 0.64554(13) 0.0224(6) Uani 1 1 d .
H40B H 0.0468 0.1083 0.6793 0.027 Uiso 1 1 calc R
C26B C 0.15717(18) 0.18372(18) 0.82936(13) 0.0206(5) Uani 1 1 d .
H26B H 0.1196 0.2435 0.8089 0.025 Uiso 1 1 calc R
C39B C 0.14741(19) 0.89606(18) 0.62278(14) 0.0245(6) Uani 1 1 d .
H39D H 0.0954 0.8770 0.6638 0.022(4) Uiso 1 1 calc GR
H39E H 0.1176 0.8975 0.5772 0.022(4) Uiso 1 1 calc GR
H39F H 0.1675 0.9608 0.6222 0.022(4) Uiso 1 1 calc GR
C7B C 0.14736(17) 0.42482(16) 0.66162(12) 0.0150(5) Uani 1 1 d .
C38B C 0.32055(19) 0.84660(18) 0.56364(13) 0.0244(6) Uani 1 1 d .
H38D H 0.2899 0.8369 0.5212 0.031(4) Uiso 1 1 calc GR
H38E H 0.3853 0.8039 0.5710 0.031(4) Uiso 1 1 calc GR
H38F H 0.3358 0.9146 0.5556 0.031(4) Uiso 1 1 calc GR
C27A C 0.14843(19) 0.13893(19) 0.38993(13) 0.0256(6) Uani 1 1 d .
H27A H 0.1042 0.1736 0.4205 0.031 Uiso 1 1 calc R
C18B C 0.4618(2) 0.71216(17) 0.79247(14) 0.0256(6) Uani 1 1 d .
C21A C 0.57265(19) 0.56921(19) 0.06603(15) 0.0285(6) Uani 1 1 d .
H21A H 0.5773 0.5368 0.0271 0.034 Uiso 1 1 calc R
C15B C 0.2972(2) 0.6509(2) 0.89140(15) 0.0312(6) Uani 1 1 d .
H15B H 0.2404 0.6299 0.9253 0.037 Uiso 1 1 calc R
C24A C 0.55673(19) 0.67206(18) 0.17407(14) 0.0242(6) Uani 1 1 d .
C16B C 0.3763(2) 0.6917(2) 0.91316(16) 0.0353(7) Uani 1 1 d .
H16B H 0.3739 0.6995 0.9617 0.042 Uiso 1 1 calc R
C42A C -0.0333(2) 0.0950(2) 0.19121(14) 0.0315(7) Uani 1 1 d .
H42A H 0.0152 0.0794 0.2293 0.040(5) Uiso 1 1 calc GR
H42B H -0.0508 0.0347 0.1804 0.040(5) Uiso 1 1 calc GR
H42C H -0.0970 0.1306 0.2080 0.040(5) Uiso 1 1 calc GR
C34B C 0.46160(19) 0.07345(18) 0.56677(14) 0.0244(6) Uani 1 1 d .
H34B H 0.5189 0.0551 0.5355 0.029 Uiso 1 1 calc R
C23B C 0.66557(19) 0.66507(19) 0.63164(15) 0.0316(7) Uani 1 1 d .
H23B H 0.7265 0.6867 0.6442 0.038 Uiso 1 1 calc R
C20B C 0.48937(19) 0.59774(18) 0.59886(14) 0.0261(6) Uani 1 1 d .
H20B H 0.4294 0.5730 0.5876 0.031 Uiso 1 1 calc R
C16A C 0.3654(2) 0.6790(2) 0.41760(16) 0.0378(7) Uani 1 1 d .
H16A H 0.3628 0.6872 0.4660 0.045 Uiso 1 1 calc R
C21B C 0.5843(2) 0.58459(19) 0.55860(16) 0.0320(6) Uani 1 1 d .
H21B H 0.5881 0.5536 0.5189 0.038 Uiso 1 1 calc R
C15A C 0.2896(2) 0.6325(2) 0.39726(14) 0.0323(7) Uani 1 1 d .
H15A H 0.2351 0.6081 0.4321 0.039 Uiso 1 1 calc R
C39A C 0.12993(19) 0.88405(18) 0.13634(15) 0.0272(6) Uani 1 1 d .
H39A H 0.1021 0.8896 0.0894 0.023(4) Uiso 1 1 calc GR
H39B H 0.1489 0.9477 0.1397 0.023(4) Uiso 1 1 calc GR
H39C H 0.0768 0.8617 0.1758 0.023(4) Uiso 1 1 calc GR
C22A C 0.6616(2) 0.6012(2) 0.08387(16) 0.0330(7) Uani 1 1 d .
H22A H 0.7276 0.5882 0.0591 0.040 Uiso 1 1 calc R
C17A C 0.4451(2) 0.7134(2) 0.36741(15) 0.0336(7) Uani 1 1 d .
H17A H 0.4984 0.7443 0.3815 0.040 Uiso 1 1 calc R
C29B C 0.26447(18) 0.01089(18) 0.89058(13) 0.0217(6) Uani 1 1 d .
H29B H 0.3018 -0.0488 0.9115 0.026 Uiso 1 1 calc R
C29A C 0.27498(18) 0.00906(18) 0.37541(13) 0.0213(5) Uani 1 1 d .
H29A H 0.3198 -0.0458 0.3959 0.026 Uiso 1 1 calc R
C34A C 0.46875(19) 0.08627(18) 0.05095(13) 0.0226(6) Uani 1 1 d .
H34A H 0.5280 0.0728 0.0195 0.027 Uiso 1 1 calc R
C42B C -0.1043(2) 0.1662(2) 0.66354(16) 0.0383(7) Uani 1 1 d .
H42D H -0.1398 0.2096 0.6236 0.080(7) Uiso 1 1 calc GR
H42E H -0.1237 0.1895 0.7084 0.080(7) Uiso 1 1 calc GR
H42F H -0.1252 0.1002 0.6702 0.080(7) Uiso 1 1 calc GR
C22B C 0.6733(2) 0.6167(2) 0.57637(17) 0.0361(7) Uani 1 1 d .
H22B H 0.7388 0.6053 0.5505 0.043 Uiso 1 1 calc R
C41B C 0.0392(2) 0.1514(2) 0.56887(15) 0.0364(7) Uani 1 1 d .
H41D H 0.1151 0.1444 0.5585 0.051(5) Uiso 1 1 calc GR
H41E H 0.0095 0.2080 0.5346 0.051(5) Uiso 1 1 calc GR
H41F H 0.0100 0.0927 0.5638 0.051(5) Uiso 1 1 calc GR
C23A C 0.65262(19) 0.65219(19) 0.13803(15) 0.0292(6) Uani 1 1 d .
H23A H 0.7132 0.6741 0.1509 0.035 Uiso 1 1 calc R

loop_
_atom_site_aniso_label
_atom_site_aniso_U_11
_atom_site_aniso_U_22
_atom_site_aniso_U_33
_atom_site_aniso_U_23
_atom_site_aniso_U_13
_atom_site_aniso_U_12
S1A 0.0137(3) 0.0129(3) 0.0215(3) -0.0036(2) -0.0056(2) 0.0007(2)
S1B 0.0174(3) 0.0129(3) 0.0241(3) -0.0026(3) -0.0091(3) 0.0001(2)
S3A 0.0275(3) 0.0109(3) 0.0242(3) -0.0029(3) -0.0027(3) 0.0032(3)
S3B 0.0347(4) 0.0124(3) 0.0253(3) -0.0029(3) -0.0041(3) 0.0036(3)
S2B 0.0287(4) 0.0188(4) 0.0485(4) -0.0032(3) -0.0193(3) -0.0071(3)
S2A 0.0263(3) 0.0191(4) 0.0486(4) -0.0104(3) -0.0169(3) -0.0030(3)
O2B 0.0393(11) 0.0201(10) 0.0285(10) -0.0004(8) -0.0193(9) -0.0010(8)
O2A 0.0269(9) 0.0202(9) 0.0248(9) -0.0015(8) -0.0127(8) 0.0003(8)
O1A 0.0168(8) 0.0243(10) 0.0311(10) -0.0085(8) 0.0010(8) -0.0009(7)
N1A 0.0181(10) 0.0158(11) 0.0239(11) -0.0052(9) -0.0094(9) -0.0012(9)
N2B 0.0165(10) 0.0123(10) 0.0189(10) -0.0011(8) -0.0023(8) 0.0004(8)
N2A 0.0144(10) 0.0126(10) 0.0168(10) -0.0019(8) -0.0041(8) 0.0016(8)
O1B 0.0157(9) 0.0230(10) 0.0393(11) -0.0093(8) -0.0020(8) 0.0022(7)
N1B 0.0185(10) 0.0179(11) 0.0251(11) -0.0026(9) -0.0096(9) -0.0031(9)
C12A 0.0150(11) 0.0139(12) 0.0157(12) -0.0030(10) -0.0017(10) 0.0010(10)
C1B 0.0154(11) 0.0166(13) 0.0162(12) -0.0026(10) -0.0035(10) -0.0023(10)
C31B 0.0153(12) 0.0160(13) 0.0208(12) -0.0082(10) -0.0026(10) -0.0029(10)
C30A 0.0143(11) 0.0112(12) 0.0222(13) -0.0022(10) -0.0023(10) -0.0036(10)
C4B 0.0166(12) 0.0160(13) 0.0176(12) -0.0030(10) -0.0046(10) -0.0020(10)
C25A 0.0133(11) 0.0146(13) 0.0204(12) -0.0014(10) -0.0041(10) -0.0038(10)
C30B 0.0154(12) 0.0138(12) 0.0249(13) -0.0026(10) -0.0030(10) -0.0028(10)
C2A 0.0162(12) 0.0137(12) 0.0170(12) -0.0030(10) -0.0039(10) 0.0031(10)
C3A 0.0180(12) 0.0149(13) 0.0147(12) -0.0042(10) -0.0011(10) -0.0010(10)
C25B 0.0118(11) 0.0146(13) 0.0206(12) -0.0018(10) -0.0014(10) -0.0044(10)
C6A 0.0182(12) 0.0130(12) 0.0158(12) -0.0010(10) -0.0031(10) -0.0004(10)
C37B 0.0209(12) 0.0158(13) 0.0209(13) -0.0047(10) -0.0066(10) -0.0025(10)
C2B 0.0173(12) 0.0129(12) 0.0173(12) -0.0029(10) -0.0036(10) 0.0026(10)
C5B 0.0188(12) 0.0147(13) 0.0204(12) 0.0005(10) -0.0070(10) 0.0017(10)
C31A 0.0149(11) 0.0134(12) 0.0193(12) -0.0066(10) -0.0023(10) -0.0026(10)
C33A 0.0265(13) 0.0249(15) 0.0174(12) -0.0069(11) -0.0004(11) -0.0065(12)
C9B 0.0183(12) 0.0127(12) 0.0134(11) -0.0015(9) -0.0005(10) 0.0011(10)
C11A 0.0124(11) 0.0175(13) 0.0173(12) -0.0016(10) -0.0031(10) -0.0022(10)
C1A 0.0142(11) 0.0185(13) 0.0144(12) -0.0032(10) -0.0039(10) -0.0006(10)
C40A 0.0165(12) 0.0136(13) 0.0307(14) -0.0045(11) -0.0051(11) 0.0002(10)
C13A 0.0243(13) 0.0132(13) 0.0279(14) -0.0047(11) -0.0136(11) 0.0042(11)
C32B 0.0208(13) 0.0188(13) 0.0229(13) -0.0052(11) -0.0016(11) -0.0021(11)
C27B 0.0209(13) 0.0280(15) 0.0244(14) -0.0058(12) 0.0030(11) -0.0014(11)
C14B 0.0256(14) 0.0238(15) 0.0323(15) -0.0087(12) -0.0115(12) 0.0017(12)
C36B 0.0205(12) 0.0159(13) 0.0227(13) -0.0076(10) -0.0071(11) -0.0016(10)
C10A 0.0166(12) 0.0134(12) 0.0167(12) -0.0013(10) -0.0006(10) -0.0007(10)
C6B 0.0175(12) 0.0136(13) 0.0153(12) -0.0014(10) -0.0013(10) -0.0011(10)
C3B 0.0194(12) 0.0164(13) 0.0142(12) -0.0047(10) -0.0016(10) -0.0011(10)
C17B 0.0344(16) 0.0206(15) 0.0468(18) -0.0128(13) -0.0248(14) 0.0040(12)
C13B 0.0231(13) 0.0138(13) 0.0294(14) -0.0037(11) -0.0134(11) 0.0021(11)
C12B 0.0149(11) 0.0142(12) 0.0155(12) -0.0014(10) -0.0016(10) 0.0014(10)
C28A 0.0265(14) 0.0286(15) 0.0180(13) -0.0018(11) -0.0023(11) 0.0004(12)
C9A 0.0168(12) 0.0118(12) 0.0116(11) 0.0003(9) 0.0010(9) 0.0011(10)
C26A 0.0175(12) 0.0213(14) 0.0233(13) -0.0031(11) -0.0008(11) 0.0028(11)
C35B 0.0198(13) 0.0186(14) 0.0320(15) -0.0118(12) -0.0063(11) 0.0026(11)
C11B 0.0165(12) 0.0179(13) 0.0179(12) -0.0032(10) -0.0048(10) -0.0030(10)
C8B 0.0133(11) 0.0184(13) 0.0180(12) -0.0026(10) -0.0033(10) -0.0007(10)
C4A 0.0184(12) 0.0174(13) 0.0163(12) -0.0042(10) -0.0038(10) -0.0027(10)
C36A 0.0202(12) 0.0141(13) 0.0210(12) -0.0082(10) -0.0042(10) -0.0044(10)
C32A 0.0226(13) 0.0184(13) 0.0193(13) -0.0057(10) -0.0037(11) -0.0016(11)
C19B 0.0182(12) 0.0132(13) 0.0318(14) 0.0012(11) -0.0096(11) 0.0003(10)
C28B 0.0252(14) 0.0326(16) 0.0194(13) -0.0023(12) -0.0034(11) -0.0043(12)
C18A 0.0282(14) 0.0140(13) 0.0379(15) -0.0088(12) -0.0179(12) 0.0043(11)
C7A 0.0164(12) 0.0149(12) 0.0137(11) -0.0030(10) -0.0030(10) -0.0012(10)
C38A 0.0251(13) 0.0156(13) 0.0287(14) -0.0006(11) -0.0032(11) -0.0029(11)
C20A 0.0220(13) 0.0194(14) 0.0352(15) -0.0074(12) -0.0089(12) -0.0027(11)
C33B 0.0222(13) 0.0277(15) 0.0229(13) -0.0094(11) 0.0020(11) -0.0088(12)
C10B 0.0168(12) 0.0160(13) 0.0158(12) -0.0022(10) -0.0019(10) -0.0016(10)
C5A 0.0170(12) 0.0148(13) 0.0205(12) -0.0008(10) -0.0059(10) 0.0020(10)
C8A 0.0126(11) 0.0161(13) 0.0183(12) -0.0031(10) -0.0035(10) -0.0008(10)
C19A 0.0186(12) 0.0112(12) 0.0297(14) -0.0001(11) -0.0094(11) 0.0013(10)
C37A 0.0202(12) 0.0138(13) 0.0220(13) -0.0040(10) -0.0071(10) -0.0022(10)
C35A 0.0176(12) 0.0152(13) 0.0309(14) -0.0111(11) -0.0024(11) 0.0002(10)
C41A 0.0323(15) 0.0246(15) 0.0306(15) -0.0109(12) -0.0065(12) -0.0044(12)
C14A 0.0298(14) 0.0234(15) 0.0285(14) -0.0071(12) -0.0138(12) 0.0025(12)
C24B 0.0226(13) 0.0145(13) 0.0357(15) 0.0041(11) -0.0136(12) -0.0025(11)
C40B 0.0239(13) 0.0162(13) 0.0272(14) -0.0012(11) -0.0092(11) -0.0026(11)
C26B 0.0175(12) 0.0173(13) 0.0245(13) -0.0012(11) -0.0001(11) 0.0005(10)
C39B 0.0259(13) 0.0158(13) 0.0311(15) -0.0044(11) -0.0029(12) 0.0003(11)
C7B 0.0148(11) 0.0137(13) 0.0152(12) -0.0014(10) -0.0010(10) -0.0003(10)
C38B 0.0246(13) 0.0166(14) 0.0295(14) -0.0002(11) -0.0017(12) -0.0029(11)
C27A 0.0247(13) 0.0286(15) 0.0214(13) -0.0058(12) 0.0020(11) 0.0036(12)
C18B 0.0290(14) 0.0113(13) 0.0387(16) -0.0051(11) -0.0196(12) 0.0040(11)
C21A 0.0241(14) 0.0236(15) 0.0387(16) -0.0092(12) -0.0059(12) 0.0017(12)
C15B 0.0305(15) 0.0309(16) 0.0331(15) -0.0105(13) -0.0095(13) 0.0071(13)
C24A 0.0219(13) 0.0152(13) 0.0351(15) -0.0009(11) -0.0134(12) 0.0010(11)
C16B 0.0473(18) 0.0277(16) 0.0352(16) -0.0152(13) -0.0195(15) 0.0113(14)
C42A 0.0312(15) 0.0289(16) 0.0343(16) -0.0033(13) -0.0023(13) -0.0113(13)
C34B 0.0198(13) 0.0260(15) 0.0306(14) -0.0135(12) 0.0001(11) -0.0030(11)
C23B 0.0187(13) 0.0231(15) 0.0492(18) 0.0036(13) -0.0126(13) -0.0001(11)
C20B 0.0223(13) 0.0186(14) 0.0366(15) -0.0039(12) -0.0061(12) -0.0003(11)
C16A 0.0534(19) 0.0339(17) 0.0315(16) -0.0166(14) -0.0232(15) 0.0113(15)
C21B 0.0274(15) 0.0242(15) 0.0421(17) -0.0043(13) -0.0052(13) 0.0032(12)
C15A 0.0404(16) 0.0287(16) 0.0270(15) -0.0062(12) -0.0090(13) 0.0053(13)
C39A 0.0250(14) 0.0144(14) 0.0432(16) -0.0088(12) -0.0043(12) 0.0005(11)
C22A 0.0196(14) 0.0274(16) 0.0477(18) -0.0021(14) -0.0015(13) 0.0014(12)
C17A 0.0393(16) 0.0259(16) 0.0421(17) -0.0147(13) -0.0233(14) 0.0037(13)
C29B 0.0185(12) 0.0190(14) 0.0251(14) 0.0014(11) -0.0049(11) -0.0018(11)
C29A 0.0187(12) 0.0175(13) 0.0246(13) 0.0026(11) -0.0056(11) -0.0005(10)
C34A 0.0240(13) 0.0235(14) 0.0229(13) -0.0102(11) 0.0016(11) -0.0062(11)
C42B 0.0317(16) 0.0363(18) 0.0512(19) -0.0154(15) 0.0021(14) -0.0156(14)
C22B 0.0193(14) 0.0283(16) 0.0529(19) 0.0032(14) -0.0016(13) 0.0044(12)
C41B 0.0423(17) 0.0325(17) 0.0395(17) -0.0185(14) -0.0029(14) -0.0042(14)
C23A 0.0185(13) 0.0216(15) 0.0464(17) -0.0016(13) -0.0121(13) -0.0009(11)

loop_
_atom_type_symbol
_atom_type_description
_atom_type_scat_dispersion_real
_atom_type_scat_dispersion_imag
_atom_type_scat_source
C C 0.0033 0.0016 'International Tables Vol C Tables 4.2.6.8 and 6.1.1.4'
H H 0.0000 0.0000 'International Tables Vol C Tables 4.2.6.8 and 6.1.1.4'
N N 0.0061 0.0033 'International Tables Vol C Tables 4.2.6.8 and 6.1.1.4'
O O 0.0106 0.0060 'International Tables Vol C Tables 4.2.6.8 and 6.1.1.4'
S S 0.1246 0.1234 'International Tables Vol C Tables 4.2.6.8 and 6.1.1.4'

loop_
_exptl_crystal_face_index_h
_exptl_crystal_face_index_k
_exptl_crystal_face_index_l
_exptl_crystal_face_perp_dist
0.00 0.00 1.00 0.0030
0.00 0.00 -1.00 0.0270
1.00 0.00 0.00 0.0300
-1.00 0.00 0.00 0.0320
0.00 1.00 0.00 0.1410
0.00 -1.00 0.00 0.1450

loop_
_geom_angle_atom_site_label_1
_geom_angle_atom_site_label_2
_geom_angle_atom_site_label_3
_geom_angle
O2A S1A O1A 117.24(10)
O2A S1A C12A 113.07(10)
O2A S1A C1A 110.99(10)
O1A S1A C12A 109.79(10)
O1A S1A C1A 110.31(10)
C1A S1A C12A 92.79(11)
O2B S1B C1B 110.70(11)
O2B S1B C12B 112.89(11)
O1B S1B O2B 117.45(11)
O1B S1B C1B 110.49(10)
O1B S1B C12B 109.90(10)
C1B S1B C12B 92.69(11)
C36A S3A C30A 99.67(11)
C36B S3B C30B 99.89(11)
C18B S2B C24B 99.40(12)
C24A S2A C18A 98.73(12)
C13A N1A C4A 116.63(19)
C19A N1A C13A 120.54(19)
C19A N1A C4A 119.53(18)
C31B N2B C25B 121.48(18)
C31B N2B C9B 116.39(17)
C25B N2B C9B 115.56(18)
C25A N2A C9A 114.29(17)
C31A N2A C25A 121.05(18)
C31A N2A C9A 115.81(17)
C13B N1B C4B 116.20(19)
C19B N1B C4B 119.01(19)
C19B N1B C13B 121.56(19)
C11A C12A S1A 127.80(17)
C11A C12A C7A 122.2(2)
C7A C12A S1A 110.04(16)
C2B C1B S1B 126.30(18)
C2B C1B C6B 123.0(2)
C6B C1B S1B 110.73(17)
C32B C31B N2B 120.8(2)
C32B C31B C36B 118.4(2)
C36B C31B N2B 120.7(2)
C25A C30A S3A 122.01(17)
C29A C30A S3A 117.60(18)
C29A C30A C25A 120.3(2)
C5B C4B N1B 119.2(2)
C5B C4B C3B 122.3(2)
C3B C4B N1B 118.5(2)
C30A C25A N2A 121.2(2)
C26A C25A N2A 120.9(2)
C26A C25A C30A 117.9(2)
C25B C30B S3B 121.59(18)
C29B C30B S3B 117.90(18)
C29B C30B C25B 120.4(2)
C1A C2A C3A 119.6(2)
C2A C3A C4A 117.5(2)
C2A C3A C37A 121.8(2)
C4A C3A C37A 120.6(2)
C30B C25B N2B 120.9(2)
C26B C25B N2B 121.3(2)
C26B C25B C30B 117.8(2)
C1A C6A C7A 113.1(2)
C5A C6A C1A 118.3(2)
C5A C6A C7A 128.5(2)
C3B C37B C39B 113.53(19)
C3B C37B C38B 110.05(19)
C38B C37B C39B 109.5(2)
C1B C2B C3B 119.6(2)
C6B C5B C4B 119.3(2)
C36A C31A N2A 121.24(19)
C36A C31A C32A 118.3(2)
C32A C31A N2A 120.4(2)
C34A C33A C32A 120.7(2)
C8B C9B N2B 117.7(2)
C8B C9B C10B 122.3(2)
C10B C9B N2B 120.0(2)
C12A C11A C10A 120.1(2)
C2A C1A S1A 126.70(18)
C2A C1A C6A 122.8(2)
C6A C1A S1A 110.49(17)
C10A C40A C41A 113.5(2)
C10A C40A C42A 111.6(2)
C42A C40A C41A 110.0(2)
C18A C13A N1A 120.0(2)
C14A C13A N1A 121.6(2)
C14A C13A C18A 118.3(2)
C33B C32B C31B 120.0(2)
C28B C27B C26B 120.3(2)
C13B C14B C15B 120.4(2)
C31B C36B S3B 121.79(18)
C35B C36B S3B 117.76(18)
C35B C36B C31B 120.3(2)
C11A C10A C40A 122.3(2)
C9A C10A C11A 117.2(2)
C9A C10A C40A 120.5(2)
C1B C6B C5B 118.3(2)
C1B C6B C7B 113.1(2)
C5B C6B C7B 128.6(2)
C4B C3B C37B 120.7(2)
C2B C3B C4B 117.5(2)
C2B C3B C37B 121.8(2)
C16B C17B C18B 120.5(2)
C14B C13B N1B 122.1(2)
C14B C13B C18B 118.3(2)
C18B C13B N1B 119.6(2)
C11B C12B S1B 127.48(18)
C11B C12B C7B 122.3(2)
C7B C12B S1B 110.17(16)
C29A C28A C27A 118.7(2)
C10A C9A N2A 120.4(2)
C8A C9A N2A 117.28(19)
C8A C9A C10A 122.3(2)
C27A C26A C25A 120.9(2)
C36B C35B C34B 120.3(2)
C12B C11B C10B 119.8(2)
C7B C8B C9B 119.5(2)
C3A C4A N1A 118.5(2)
C5A C4A N1A 119.0(2)
C5A C4A C3A 122.5(2)
C31A C36A S3A 121.97(17)
C35A C36A S3A 117.48(18)
C35A C36A C31A 120.4(2)
C33A C32A C31A 120.3(2)
C24B C19B N1B 119.8(2)
C20B C19B N1B 122.5(2)
C20B C19B C24B 117.6(2)
C27B C28B C29B 119.0(2)
C13A C18A S2A 119.4(2)
C17A C18A S2A 119.7(2)
C17A C18A C13A 120.7(3)
C12A C7A C6A 113.2(2)
C8A C7A C12A 118.4(2)
C8A C7A C6A 128.4(2)
C21A C20A C19A 120.8(2)
C34B C33B C32B 121.3(2)
C9B C10B C40B 121.4(2)
C11B C10B C9B 117.6(2)
C11B C10B C40B 121.0(2)
C6A C5A C4A 119.2(2)
C7A C8A C9A 119.7(2)
C20A C19A N1A 123.0(2)
C20A C19A C24A 117.7(2)
C24A C19A N1A 119.2(2)
C3A C37A C38A 110.12(19)
C3A C37A C39A 113.80(19)
C38A C37A C39A 109.6(2)
C34A C35A C36A 120.3(2)
C15A C14A C13A 120.3(2)
C19B C24B S2B 119.8(2)
C23B C24B S2B 119.19(19)
C23B C24B C19B 120.7(2)
C10B C40B C42B 113.7(2)
C10B C40B C41B 109.8(2)
C41B C40B C42B 109.0(2)
C25B C26B C27B 121.4(2)
C12B C7B C6B 113.1(2)
C8B C7B C6B 128.5(2)
C8B C7B C12B 118.5(2)
C28A C27A C26A 121.0(2)
C17B C18B S2B 118.9(2)
C17B C18B C13B 120.5(3)
C13B C18B S2B 120.4(2)
C20A C21A C22A 120.8(3)
C16B C15B C14B 120.8(3)
C19A C24A S2A 119.72(19)
C23A C24A S2A 119.37(19)
C23A C24A C19A 120.6(2)
C15B C16B C17B 119.4(3)
C33B C34B C35B 119.6(2)
C22B C23B C24B 121.2(2)
C19B C20B C21B 121.0(2)
C17A C16A C15A 119.7(3)
C22B C21B C20B 120.1(3)
C16A C15A C14A 120.8(3)
C23A C22A C21A 118.9(2)
C16A C17A C18A 120.2(3)
C28B C29B C30B 121.1(2)
C28A C29A C30A 121.2(2)
C33A C34A C35A 119.9(2)
C23B C22B C21B 119.2(3)
C22A C23A C24A 121.0(2)

loop_
_geom_bond_atom_site_label_1
_geom_bond_atom_site_label_2
_geom_bond_distance
S1A O2A 1.4324(17)
S1A O1A 1.4340(17)
S1A C12A 1.775(2)
S1A C1A 1.775(2)
S1B O2B 1.4312(17)
S1B O1B 1.4299(17)
S1B C1B 1.774(2)
S1B C12B 1.775(2)
S3A C30A 1.757(2)
S3A C36A 1.754(2)
S3B C30B 1.758(2)
S3B C36B 1.757(2)
S2B C24B 1.768(3)
S2B C18B 1.756(3)
S2A C18A 1.765(3)
S2A C24A 1.767(3)
N1A C13A 1.420(3)
N1A C4A 1.442(3)
N1A C19A 1.417(3)
N2B C31B 1.421(3)
N2B C25B 1.428(3)
N2B C9B 1.439(3)
N2A C25A 1.428(3)
N2A C31A 1.425(3)
N2A C9A 1.441(3)
N1B C4B 1.439(3)
N1B C13B 1.422(3)
N1B C19B 1.416(3)
C12A C11A 1.377(3)
C12A C7A 1.399(3)
C1B C2B 1.379(3)
C1B C6B 1.385(3)
C31B C32B 1.395(3)
C31B C36B 1.400(3)
C30A C25A 1.398(3)
C30A C29A 1.389(3)
C4B C5B 1.392(3)
C4B C3B 1.406(3)
C25A C26A 1.392(3)
C30B C25B 1.402(3)
C30B C29B 1.385(3)
C2A C3A 1.392(3)
C2A C1A 1.379(3)
C3A C4A 1.404(3)
C3A C37A 1.517(3)
C25B C26B 1.386(3)
C6A C1A 1.390(3)
C6A C7A 1.474(3)
C6A C5A 1.384(3)
C37B C3B 1.513(3)
C37B C39B 1.532(3)
C37B C38B 1.526(3)
C2B C3B 1.394(3)
C5B C6B 1.386(3)
C31A C36A 1.399(3)
C31A C32A 1.399(3)
C33A C32A 1.392(3)
C33A C34A 1.364(3)
C9B C8B 1.393(3)
C9B C10B 1.400(3)
C11A C10A 1.400(3)
C40A C10A 1.522(3)
C40A C41A 1.522(3)
C40A C42A 1.521(3)
C13A C18A 1.399(3)
C13A C14A 1.392(4)
C32B C33B 1.388(3)
C27B C28B 1.377(3)
C27B C26B 1.390(3)
C14B C13B 1.389(4)
C14B C15B 1.392(4)
C36B C35B 1.386(3)
C10A C9A 1.400(3)
C6B C7B 1.476(3)
C17B C18B 1.387(4)
C17B C16B 1.379(4)
C13B C18B 1.401(3)
C12B C11B 1.376(3)
C12B C7B 1.399(3)
C28A C27A 1.376(3)
C28A C29A 1.377(3)
C9A C8A 1.393(3)
C26A C27A 1.383(3)
C35B C34B 1.385(3)
C11B C10B 1.397(3)
C8B C7B 1.376(3)
C4A C5A 1.391(3)
C36A C35A 1.388(3)
C19B C24B 1.402(3)
C19B C20B 1.392(4)
C28B C29B 1.382(3)
C18A C17A 1.388(4)
C7A C8A 1.377(3)
C38A C37A 1.528(3)
C20A C19A 1.398(3)
C20A C21A 1.380(3)
C33B C34B 1.360(3)
C10B C40B 1.513(3)
C19A C24A 1.400(3)
C37A C39A 1.530(3)
C35A C34A 1.387(3)
C14A C15A 1.388(4)
C24B C23B 1.378(4)
C40B C42B 1.519(3)
C40B C41B 1.511(3)
C21A C22A 1.386(4)
C15B C16B 1.375(4)
C24A C23A 1.384(3)
C23B C22B 1.370(4)
C20B C21B 1.392(4)
C16A C15A 1.376(4)
C16A C17A 1.376(4)
C21B C22B 1.387(4)
C22A C23A 1.375(4)
